data_4309614
loop_
_publ_author_name
'Bin Li'
'John D. Corbett'

_publ_contact_author_address
; Department of Chemistry 
  Iowa State University 
  Ames, IA 50011 
  USA 
;
_publ_contact_author_email jdc@ameslab.gov
_publ_contact_author_fax '(515) 294-6789'
_publ_contact_author_name 'John Corbett'
_publ_contact_author_phone '(515) 294-3086'
_publ_section_title
;
Participation of Sodium in the Bonding of Anionic Networks: Synthesis,
Structure, and Bonding of Na3MIn2 (M = Au, Ag)
;
_journal_name_full 'Inorganic Chemistry'
_journal_page_first 6515
_journal_page_last 6517
_journal_paper_doi 10.1021/ic050979v
_journal_volume 44
_journal_year 2005
_chemical_formula_sum 'Au In2 Na3'
_chemical_formula_weight 495.58
_chemical_name_common Na3AuIn2
_chemical_name_systematic
; 
 ? 
;
_space_group_IT_number 227
_symmetry_cell_setting cubic
_symmetry_space_group_name_Hall '-F 4vw 2vw 3'
_symmetry_space_group_name_H-M 'F d -3 m :2'
_atom_sites_solution_hydrogens none
_atom_sites_solution_primary direct
_atom_sites_solution_secondary difmap
_audit_creation_method SHELXL-97
_cell_angle_alpha 90.00
_cell_angle_beta 90.00
_cell_angle_gamma 90.00
_cell_formula_units_Z 16
_cell_length_a 13.5337(16)
_cell_length_b 13.5337(16)
_cell_length_c 13.5337(16)
_cell_measurement_reflns_used 989
_cell_measurement_temperature 293(2)
_cell_measurement_theta_max 55
_cell_measurement_theta_min 5
_cell_volume 2478.8(5)
_computing_data_collection 'internal program'
_computing_structure_refinement 'SHELXL-97 (Sheldrick, 1997)'
_computing_structure_solution 'SHELXS-97 (Sheldrick, 1990)'
_diffrn_ambient_temperature 293(2)
_diffrn_measured_fraction_theta_full 1.000
_diffrn_measured_fraction_theta_max 1.000
_diffrn_measurement_device_type 'Bruker SMART APEX CCD'
_diffrn_radiation_monochromator graphite
_diffrn_radiation_source 'fine-focus sealed tube'
_diffrn_radiation_type MoK\a
_diffrn_radiation_wavelength 0.71073
_diffrn_reflns_av_R_equivalents 0.0432
_diffrn_reflns_av_sigmaI/netI 0.0153
_diffrn_reflns_limit_h_max 17
_diffrn_reflns_limit_h_min -17
_diffrn_reflns_limit_k_max 17
_diffrn_reflns_limit_k_min -17
_diffrn_reflns_limit_l_max 17
_diffrn_reflns_limit_l_min -17
_diffrn_reflns_number 4830
_diffrn_reflns_theta_full 28.21
_diffrn_reflns_theta_max 28.21
_diffrn_reflns_theta_min 2.61
_exptl_absorpt_coefficient_mu 31.052
_exptl_absorpt_correction_type empirical
_exptl_absorpt_process_details SADABS
_exptl_crystal_colour silver
_exptl_crystal_density_diffrn 5.312
_exptl_crystal_density_method 'not measured'
_exptl_crystal_description irregular
_exptl_crystal_F_000 3360
_exptl_crystal_size_max 0.23
_exptl_crystal_size_mid 0.20
_exptl_crystal_size_min 0.18
_refine_diff_density_max 0.642
_refine_diff_density_min -0.405
_refine_diff_density_rms 0.112
_refine_ls_extinction_coef 0.00038(2)
_refine_ls_extinction_expression Fc^*^=kFc[1+0.001xFc^2^\l^3^/sin(2\q)]^-1/4^
_refine_ls_extinction_method SHELXL
_refine_ls_goodness_of_fit_ref 1.094
_refine_ls_matrix_type full
_refine_ls_number_parameters 11
_refine_ls_number_reflns 180
_refine_ls_number_restraints 0
_refine_ls_restrained_S_all 1.094
_refine_ls_R_factor_all 0.0148
_refine_ls_R_factor_gt 0.0146
_refine_ls_shift/su_max 0.000
_refine_ls_shift/su_mean 0.000
_refine_ls_structure_factor_coef Fsqd
_refine_ls_weighting_details 'calc w=1/[\s^2^(Fo^2^)+(0.0025P)^2^+115.9227P] where P=(Fo^2^+2Fc^2^)/3'
_refine_ls_weighting_scheme calc
_refine_ls_wR_factor_gt 0.0344
_refine_ls_wR_factor_ref 0.0344
_reflns_number_gt 178
_reflns_number_total 180
_reflns_threshold_expression >2sigma(I)
_cod_data_source_file ic050979vrom20050615_055644.cif
_cod_data_source_block Na3AuIn2
_cod_original_sg_symbol_H-M 'F d -3 m'
_cod_original_formula_sum 'Au1 In2 Na3'
_cod_database_code 4309614

loop_
_symmetry_equiv_pos_as_xyz
'x, y, z'
'-x+3/4, -y+1/4, z+1/2'
'-x+1/4, y+1/2, -z+3/4'
'x+1/2, -y+3/4, -z+1/4'
'z, x, y'
'z+1/2, -x+3/4, -y+1/4'
'-z+3/4, -x+1/4, y+1/2'
'-z+1/4, x+1/2, -y+3/4'
'y, z, x'
'-y+1/4, z+1/2, -x+3/4'
'y+1/2, -z+3/4, -x+1/4'
'-y+3/4, -z+1/4, x+1/2'
'y+3/4, x+1/4, -z+1/2'
'-y, -x, -z'
'y+1/4, -x+1/2, z+3/4'
'-y+1/2, x+3/4, z+1/4'
'x+3/4, z+1/4, -y+1/2'
'-x+1/2, z+3/4, y+1/4'
'-x, -z, -y'
'x+1/4, -z+1/2, y+3/4'
'z+3/4, y+1/4, -x+1/2'
'z+1/4, -y+1/2, x+3/4'
'-z+1/2, y+3/4, x+1/4'
'-z, -y, -x'
'x, y+1/2, z+1/2'
'-x+3/4, -y+3/4, z+1'
'-x+1/4, y+1, -z+5/4'
'x+1/2, -y+5/4, -z+3/4'
'z, x+1/2, y+1/2'
'z+1/2, -x+5/4, -y+3/4'
'-z+3/4, -x+3/4, y+1'
'-z+1/4, x+1, -y+5/4'
'y, z+1/2, x+1/2'
'-y+1/4, z+1, -x+5/4'
'y+1/2, -z+5/4, -x+3/4'
'-y+3/4, -z+3/4, x+1'
'y+3/4, x+3/4, -z+1'
'-y, -x+1/2, -z+1/2'
'y+1/4, -x+1, z+5/4'
'-y+1/2, x+5/4, z+3/4'
'x+3/4, z+3/4, -y+1'
'-x+1/2, z+5/4, y+3/4'
'-x, -z+1/2, -y+1/2'
'x+1/4, -z+1, y+5/4'
'z+3/4, y+3/4, -x+1'
'z+1/4, -y+1, x+5/4'
'-z+1/2, y+5/4, x+3/4'
'-z, -y+1/2, -x+1/2'
'x+1/2, y, z+1/2'
'-x+5/4, -y+1/4, z+1'
'-x+3/4, y+1/2, -z+5/4'
'x+1, -y+3/4, -z+3/4'
'z+1/2, x, y+1/2'
'z+1, -x+3/4, -y+3/4'
'-z+5/4, -x+1/4, y+1'
'-z+3/4, x+1/2, -y+5/4'
'y+1/2, z, x+1/2'
'-y+3/4, z+1/2, -x+5/4'
'y+1, -z+3/4, -x+3/4'
'-y+5/4, -z+1/4, x+1'
'y+5/4, x+1/4, -z+1'
'-y+1/2, -x, -z+1/2'
'y+3/4, -x+1/2, z+5/4'
'-y+1, x+3/4, z+3/4'
'x+5/4, z+1/4, -y+1'
'-x+1, z+3/4, y+3/4'
'-x+1/2, -z, -y+1/2'
'x+3/4, -z+1/2, y+5/4'
'z+5/4, y+1/4, -x+1'
'z+3/4, -y+1/2, x+5/4'
'-z+1, y+3/4, x+3/4'
'-z+1/2, -y, -x+1/2'
'x+1/2, y+1/2, z'
'-x+5/4, -y+3/4, z+1/2'
'-x+3/4, y+1, -z+3/4'
'x+1, -y+5/4, -z+1/4'
'z+1/2, x+1/2, y'
'z+1, -x+5/4, -y+1/4'
'-z+5/4, -x+3/4, y+1/2'
'-z+3/4, x+1, -y+3/4'
'y+1/2, z+1/2, x'
'-y+3/4, z+1, -x+3/4'
'y+1, -z+5/4, -x+1/4'
'-y+5/4, -z+3/4, x+1/2'
'y+5/4, x+3/4, -z+1/2'
'-y+1/2, -x+1/2, -z'
'y+3/4, -x+1, z+3/4'
'-y+1, x+5/4, z+1/4'
'x+5/4, z+3/4, -y+1/2'
'-x+1, z+5/4, y+1/4'
'-x+1/2, -z+1/2, -y'
'x+3/4, -z+1, y+3/4'
'z+5/4, y+3/4, -x+1/2'
'z+3/4, -y+1, x+3/4'
'-z+1, y+5/4, x+1/4'
'-z+1/2, -y+1/2, -x'
'-x, -y, -z'
'x-3/4, y-1/4, -z-1/2'
'x-1/4, -y-1/2, z-3/4'
'-x-1/2, y-3/4, z-1/4'
'-z, -x, -y'
'-z-1/2, x-3/4, y-1/4'
'z-3/4, x-1/4, -y-1/2'
'z-1/4, -x-1/2, y-3/4'
'-y, -z, -x'
'y-1/4, -z-1/2, x-3/4'
'-y-1/2, z-3/4, x-1/4'
'y-3/4, z-1/4, -x-1/2'
'-y-3/4, -x-1/4, z-1/2'
'y, x, z'
'-y-1/4, x-1/2, -z-3/4'
'y-1/2, -x-3/4, -z-1/4'
'-x-3/4, -z-1/4, y-1/2'
'x-1/2, -z-3/4, -y-1/4'
'x, z, y'
'-x-1/4, z-1/2, -y-3/4'
'-z-3/4, -y-1/4, x-1/2'
'-z-1/4, y-1/2, -x-3/4'
'z-1/2, -y-3/4, -x-1/4'
'z, y, x'
'-x, -y+1/2, -z+1/2'
'x-3/4, y+1/4, -z'
'x-1/4, -y, z-1/4'
'-x-1/2, y-1/4, z+1/4'
'-z, -x+1/2, -y+1/2'
'-z-1/2, x-1/4, y+1/4'
'z-3/4, x+1/4, -y'
'z-1/4, -x, y-1/4'
'-y, -z+1/2, -x+1/2'
'y-1/4, -z, x-1/4'
'-y-1/2, z-1/4, x+1/4'
'y-3/4, z+1/4, -x'
'-y-3/4, -x+1/4, z'
'y, x+1/2, z+1/2'
'-y-1/4, x, -z-1/4'
'y-1/2, -x-1/4, -z+1/4'
'-x-3/4, -z+1/4, y'
'x-1/2, -z-1/4, -y+1/4'
'x, z+1/2, y+1/2'
'-x-1/4, z, -y-1/4'
'-z-3/4, -y+1/4, x'
'-z-1/4, y, -x-1/4'
'z-1/2, -y-1/4, -x+1/4'
'z, y+1/2, x+1/2'
'-x+1/2, -y, -z+1/2'
'x-1/4, y-1/4, -z'
'x+1/4, -y-1/2, z-1/4'
'-x, y-3/4, z+1/4'
'-z+1/2, -x, -y+1/2'
'-z, x-3/4, y+1/4'
'z-1/4, x-1/4, -y'
'z+1/4, -x-1/2, y-1/4'
'-y+1/2, -z, -x+1/2'
'y+1/4, -z-1/2, x-1/4'
'-y, z-3/4, x+1/4'
'y-1/4, z-1/4, -x'
'-y-1/4, -x-1/4, z'
'y+1/2, x, z+1/2'
'-y+1/4, x-1/2, -z-1/4'
'y, -x-3/4, -z+1/4'
'-x-1/4, -z-1/4, y'
'x, -z-3/4, -y+1/4'
'x+1/2, z, y+1/2'
'-x+1/4, z-1/2, -y-1/4'
'-z-1/4, -y-1/4, x'
'-z+1/4, y-1/2, -x-1/4'
'z, -y-3/4, -x+1/4'
'z+1/2, y, x+1/2'
'-x+1/2, -y+1/2, -z'
'x-1/4, y+1/4, -z-1/2'
'x+1/4, -y, z-3/4'
'-x, y-1/4, z-1/4'
'-z+1/2, -x+1/2, -y'
'-z, x-1/4, y-1/4'
'z-1/4, x+1/4, -y-1/2'
'z+1/4, -x, y-3/4'
'-y+1/2, -z+1/2, -x'
'y+1/4, -z, x-3/4'
'-y, z-1/4, x-1/4'
'y-1/4, z+1/4, -x-1/2'
'-y-1/4, -x+1/4, z-1/2'
'y+1/2, x+1/2, z'
'-y+1/4, x, -z-3/4'
'y, -x-1/4, -z-1/4'
'-x-1/4, -z+1/4, y-1/2'
'x, -z-1/4, -y-1/4'
'x+1/2, z+1/2, y'
'-x+1/4, z, -y-3/4'
'-z-1/4, -y+1/4, x-1/2'
'-z+1/4, y, -x-3/4'
'z, -y-1/4, -x-1/4'
'z+1/2, y+1/2, x'

loop_
_atom_site_label
_atom_site_type_symbol
_atom_site_fract_x
_atom_site_fract_y
_atom_site_fract_z
_atom_site_U_iso_or_equiv
_atom_site_adp_type
_atom_site_occupancy
_atom_site_symmetry_multiplicity
_atom_site_calc_flag
_atom_site_refinement_flags
_atom_site_disorder_assembly
_atom_site_disorder_group
Au Au 0.0000 0.0000 0.0000 0.0147(2) Uani 1 12 d S . .
In In 0.20789(3) 0.20789(3) 0.20789(3) 0.0126(2) Uani 1 6 d S . .
Na Na 0.4225(3) 0.1250 0.1250 0.0246(8) Uani 1 4 d S . .

loop_
_atom_site_aniso_label
_atom_site_aniso_U_11
_atom_site_aniso_U_22
_atom_site_aniso_U_33
_atom_site_aniso_U_23
_atom_site_aniso_U_13
_atom_site_aniso_U_12
Au 0.0147(2) 0.0147(2) 0.0147(2) -0.00270(11) -0.00270(11) -0.00270(11)
In 0.0126(2) 0.0126(2) 0.0126(2) -0.00067(14) -0.00067(14) -0.00067(14)
Na 0.030(2) 0.0217(10) 0.0217(10) 0.0067(15) 0.000 0.000

loop_
_atom_type_symbol
_atom_type_description
_atom_type_scat_dispersion_real
_atom_type_scat_dispersion_imag
_atom_type_scat_source
Na Na 0.0362 0.0249 'International Tables Vol C Tables 4.2.6.8 and 6.1.1.4'
In In -0.7276 1.3100 'International Tables Vol C Tables 4.2.6.8 and 6.1.1.4'
Au Au -2.0133 8.8022 'International Tables Vol C Tables 4.2.6.8 and 6.1.1.4'

loop_
_geom_angle_atom_site_label_1
_geom_angle_atom_site_label_2
_geom_angle_atom_site_label_3
_geom_angle
_geom_angle_site_symmetry_1
_geom_angle_site_symmetry_3
_geom_angle_publ_flag
In Au In 114.35(2) 123 50_454 ?
In Au In 65.65(2) 123 146 ?
In Au In 180.000(4) 50_454 146 ?
In Au In 180.000(11) 123 27_544 ?
In Au In 65.65(2) 50_454 27_544 ?
In Au In 114.35(2) 146 27_544 ?
In Au In 65.65(2) 123 172 ?
In Au In 114.35(2) 50_454 172 ?
In Au In 65.65(2) 146 172 ?
In Au In 114.35(2) 27_544 172 ?
In Au In 114.35(2) 123 76_445 ?
In Au In 65.65(2) 50_454 76_445 ?

loop_
_geom_bond_atom_site_label_1
_geom_bond_atom_site_label_2
_geom_bond_distance
_geom_bond_site_symmetry_2
_geom_bond_publ_flag
Au In 2.9267(4) 123 ?
Au In 2.9267(4) 50_454 ?
Au In 2.9267(4) 146 ?
Au In 2.9267(4) 27_544 ?
Au In 2.9267(4) 172 ?
Au In 2.9267(4) 76_445 ?
Au Na 3.343(3) 50_454 ?
Au Na 3.343(3) 130 ?
Au Na 3.343(3) 34_544 ?
Au Na 3.343(3) 78_445 ?
Au Na 3.343(3) 174 ?
Au Na 3.343(3) 146 ?
In Au 2.9267(4) 76_445 ?
In Au 2.9267(4) 27_544 ?
In Au 2.9267(4) 50_454 ?
In In 3.1731(12) 76_445 ?
In In 3.1731(12) 27_544 ?
In In 3.1731(12) 50_454 ?
In Na 3.2340(9) 170_556 ?
In Na 3.2340(9) 154_565 ?
In Na 3.2340(9) 126_655 ?
In Na 3.309(3) . ?
In Na 3.309(3) 5 ?
In Na 3.309(3) 9 ?
Na In 3.2340(9) 147_565 ?
Na In 3.2340(9) 98_656 ?
Na In 3.309(3) 76_445 ?
Na Au 3.343(3) 27_544 ?
Na Au 3.343(3) 50_454 ?
Na Na 3.5034(15) 153 ?
Na Na 3.5034(15) 173 ?
Na Na 3.5034(15) 154_565 ?
Na Na 3.5034(15) 126_655 ?
Na Na 3.876(6) 6 ?
Na Na 3.876(6) 82_545 ?
